data_4074739
loop_
_publ_author_name
'Geldbach, Tilmann J.'
'Laurenczy, G\'abor'
'Scopelliti, Rosario'
'Dyson, Paul J.'

_publ_section_title
;
 Synthesis of Imidazolium-Tethered Ruthenium(II)-Arene Complexes and Their
 Application in Biphasic Catalysis
;
_journal_issue 3
_journal_name_full Organometallics
_journal_page_first 733
_journal_paper_doi 10.1021/om050849u
_journal_volume 25
_journal_year 2006
_chemical_formula_sum 'C15 H20 Cl2 N2 Ru'
_chemical_formula_weight 400.30
_chemical_name_systematic
; 
 ? 
;
_space_group_IT_number 2
_symmetry_cell_setting triclinic
_symmetry_space_group_name_Hall '-P 1'
_symmetry_space_group_name_H-M 'P -1'
_atom_sites_solution_hydrogens geom
_atom_sites_solution_primary direct
_atom_sites_solution_secondary difmap
_audit_creation_method SHELXL-97
_cell_angle_alpha 76.064(10)
_cell_angle_beta 87.346(8)
_cell_angle_gamma 84.323(9)
_cell_formula_units_Z 2
_cell_length_a 8.4686(8)
_cell_length_b 8.6857(11)
_cell_length_c 10.8580(11)
_cell_measurement_reflns_used 4039
_cell_measurement_temperature 140(2)
_cell_measurement_theta_max 28.24905
_cell_measurement_theta_min 2.38565
_cell_volume 771.15(15)
_computing_cell_refinement 'Oxford Diffraction CrysAlis RED'
_computing_data_collection 'Oxford Diffraction CrysAlis CCD'
_computing_data_reduction 'Oxford Diffraction CrysAlis RED'
_computing_molecular_graphics 'Bruker SHELXTL'
_computing_publication_material 'Bruker SHELXTL'
_computing_structure_refinement 'SHELXL-97 (Sheldrick, 1997)'
_computing_structure_solution 'SHELXS-97 (Sheldrick, 1990)'
_diffrn_ambient_temperature 140(2)
_diffrn_measured_fraction_theta_full 0.872
_diffrn_measured_fraction_theta_max 0.872
_diffrn_measurement_device_type 'Oxford Diffraction KM4/Sapphire CCD'
_diffrn_measurement_method 'phi and omega scans'
_diffrn_radiation_monochromator graphite
_diffrn_radiation_source 'fine-focus sealed tube'
_diffrn_radiation_type MoK\a
_diffrn_radiation_wavelength 0.71073
_diffrn_reflns_av_R_equivalents 0.0360
_diffrn_reflns_av_sigmaI/netI 0.0337
_diffrn_reflns_limit_h_max 10
_diffrn_reflns_limit_h_min -9
_diffrn_reflns_limit_k_max 10
_diffrn_reflns_limit_k_min -10
_diffrn_reflns_limit_l_max 12
_diffrn_reflns_limit_l_min -12
_diffrn_reflns_number 4520
_diffrn_reflns_theta_full 25.03
_diffrn_reflns_theta_max 25.03
_diffrn_reflns_theta_min 3.44
_exptl_absorpt_coefficient_mu 1.354
_exptl_absorpt_correction_T_max 0.885
_exptl_absorpt_correction_T_min 0.613
_exptl_absorpt_correction_type refdelf
_exptl_absorpt_process_details
; 
(See: Walker, N. & Stuart, D. (1983) Acta Cryst. A39, 158-166)   
;
_exptl_crystal_colour orange
_exptl_crystal_density_diffrn 1.724
_exptl_crystal_density_method 'not measured'
_exptl_crystal_description irregular
_exptl_crystal_F_000 404
_exptl_crystal_size_max 0.11
_exptl_crystal_size_mid 0.09
_exptl_crystal_size_min 0.08
_refine_diff_density_max 0.762
_refine_diff_density_min -0.941
_refine_diff_density_rms 0.113
_refine_ls_extinction_method none
_refine_ls_goodness_of_fit_ref 1.107
_refine_ls_hydrogen_treatment constr
_refine_ls_matrix_type full
_refine_ls_number_parameters 182
_refine_ls_number_reflns 2379
_refine_ls_number_restraints 0
_refine_ls_restrained_S_all 1.107
_refine_ls_R_factor_all 0.0374
_refine_ls_R_factor_gt 0.0346
_refine_ls_shift/su_max 0.001
_refine_ls_shift/su_mean 0.000
_refine_ls_structure_factor_coef Fsqd
_refine_ls_weighting_details 'calc w=1/[\s^2^(Fo^2^)+(0.0516P)^2^+1.4407P] where P=(Fo^2^+2Fc^2^)/3'
_refine_ls_weighting_scheme calc
_refine_ls_wR_factor_gt 0.0908
_refine_ls_wR_factor_ref 0.0921
_reflns_number_gt 2202
_reflns_number_total 2379
_reflns_threshold_expression >2sigma(I)
_cod_data_source_file om050849usi20051004_052342.cif
_cod_data_source_block pd206
_cod_depositor_comments
;
The following automatic conversions were performed:

'_symmetry_cell_setting' value 'Triclinic' changed to 'triclinic'
according to /home/saulius/struct/CIF-dictionaries/cif_core.dic
dictionary named 'cif_core.dic' version 2.4.1 from 2010-06-29.

Automatic conversion script
Id: cif_fix_values 1715 2011-07-08 13:25:40Z adriana 
;
_cod_original_cell_volume 771.15(14)
_cod_original_sg_symbol_H-M P-1
_cod_database_code 4074739

loop_
_symmetry_equiv_pos_as_xyz
'x, y, z'
'-x, -y, -z'

loop_
_atom_site_label
_atom_site_type_symbol
_atom_site_fract_x
_atom_site_fract_y
_atom_site_fract_z
_atom_site_U_iso_or_equiv
_atom_site_adp_type
_atom_site_occupancy
_atom_site_symmetry_multiplicity
_atom_site_calc_flag
_atom_site_refinement_flags
Ru1 Ru 0.17357(4) 0.24105(4) 0.82721(3) 0.01536(14) Uani 1 1 d .
Cl2 Cl 0.08337(13) 0.06587(12) 0.70539(9) 0.0217(2) Uani 1 1 d .
Cl1 Cl -0.10665(12) 0.33830(13) 0.84886(9) 0.0204(2) Uani 1 1 d .
N2 N 0.1866(4) 0.4738(4) 0.5469(3) 0.0154(7) Uani 1 1 d .
N1 N 0.1838(4) 0.5889(4) 0.7019(3) 0.0165(7) Uani 1 1 d .
C9 C 0.1810(4) 0.4423(5) 0.6767(3) 0.0141(8) Uani 1 1 d .
C10 C 0.1904(5) 0.6354(5) 0.4937(4) 0.0207(9) Uani 1 1 d .
H10 H 0.1938 0.6855 0.4057 0.025 Uiso 1 1 calc R
C12 C 0.2037(5) 0.3569(5) 0.4662(4) 0.0170(9) Uani 1 1 d .
H12A H 0.1484 0.4034 0.3855 0.020 Uiso 1 1 calc R
H12B H 0.1524 0.2602 0.5101 0.020 Uiso 1 1 calc R
C13 C 0.3763(5) 0.3105(6) 0.4374(4) 0.0224(10) Uani 1 1 d .
H13A H 0.4278 0.2492 0.5165 0.027 Uiso 1 1 calc R
H13B H 0.4317 0.4080 0.4053 0.027 Uiso 1 1 calc R
C11 C 0.1882(5) 0.7082(5) 0.5905(4) 0.0188(9) Uani 1 1 d .
H11 H 0.1894 0.8192 0.5840 0.023 Uiso 1 1 calc R
C5 C 0.1937(5) 0.1138(6) 1.0364(4) 0.0238(10) Uani 1 1 d .
H5 H 0.1195 0.0681 1.0996 0.029 Uiso 1 1 calc R
C8 C 0.1939(5) 0.6180(5) 0.8296(4) 0.0216(9) Uani 1 1 d .
H8A H 0.0990 0.5819 0.8811 0.026 Uiso 1 1 calc R
H8B H 0.1952 0.7337 0.8223 0.026 Uiso 1 1 calc R
C6 C 0.2172(5) 0.2800(6) 1.0126(4) 0.0219(10) Uani 1 1 d .
H6 H 0.1523 0.3452 1.0571 0.026 Uiso 1 1 calc R
C2 C 0.4248(5) 0.2511(6) 0.8532(4) 0.0218(9) Uani 1 1 d .
H2 H 0.5055 0.2938 0.7949 0.026 Uiso 1 1 calc R
C4 C 0.2823(5) 0.0206(6) 0.9644(4) 0.0273(11) Uani 1 1 d .
H4 H 0.2681 -0.0895 0.9788 0.033 Uiso 1 1 calc R
C3 C 0.3938(5) 0.0899(6) 0.8696(4) 0.0247(10) Uani 1 1 d .
H3 H 0.4476 0.0275 0.8171 0.030 Uiso 1 1 calc R
C1 C 0.3344(5) 0.3500(5) 0.9248(4) 0.0192(9) Uani 1 1 d .
C7 C 0.3428(5) 0.5300(5) 0.8958(4) 0.0230(10) Uani 1 1 d .
H7A H 0.3545 0.5628 0.9758 0.028 Uiso 1 1 calc R
H7B H 0.4371 0.5588 0.8408 0.028 Uiso 1 1 calc R
C14 C 0.3922(5) 0.2095(6) 0.3381(4) 0.0241(10) Uani 1 1 d .
H14A H 0.3456 0.2735 0.2578 0.029 Uiso 1 1 calc R
H14B H 0.5062 0.1828 0.3212 0.029 Uiso 1 1 calc R
C15 C 0.3105(6) 0.0550(6) 0.3799(5) 0.0315(11) Uani 1 1 d .
H15A H 0.3554 -0.0089 0.4596 0.047 Uiso 1 1 calc R
H15B H 0.3272 -0.0056 0.3143 0.047 Uiso 1 1 calc R
H15C H 0.1964 0.0806 0.3924 0.047 Uiso 1 1 calc R

loop_
_atom_site_aniso_label
_atom_site_aniso_U_11
_atom_site_aniso_U_22
_atom_site_aniso_U_33
_atom_site_aniso_U_23
_atom_site_aniso_U_13
_atom_site_aniso_U_12
Ru1 0.0170(2) 0.0146(2) 0.01405(19) -0.00205(14) -0.00125(12) -0.00250(14)
Cl2 0.0317(6) 0.0151(6) 0.0193(5) -0.0045(4) -0.0021(4) -0.0062(4)
Cl1 0.0189(5) 0.0235(6) 0.0188(5) -0.0050(4) 0.0004(4) -0.0020(4)
N2 0.0177(18) 0.013(2) 0.0153(16) -0.0027(14) -0.0021(13) -0.0008(14)
N1 0.0165(18) 0.015(2) 0.0173(17) -0.0032(14) -0.0013(13) -0.0015(15)
C9 0.013(2) 0.017(2) 0.0123(18) -0.0038(16) -0.0011(14) -0.0001(16)
C10 0.020(2) 0.023(3) 0.0170(19) 0.0002(18) -0.0002(16) -0.0039(19)
C12 0.019(2) 0.021(2) 0.0124(18) -0.0059(16) -0.0006(15) -0.0046(18)
C13 0.019(2) 0.026(3) 0.025(2) -0.0107(19) -0.0017(17) -0.0024(19)
C11 0.019(2) 0.012(2) 0.024(2) -0.0008(17) -0.0006(16) -0.0035(18)
C5 0.023(2) 0.026(3) 0.020(2) 0.0021(19) -0.0085(17) -0.0063(19)
C8 0.029(2) 0.016(3) 0.020(2) -0.0067(18) -0.0023(17) -0.0004(19)
C6 0.022(2) 0.029(3) 0.0152(19) -0.0043(18) -0.0035(16) -0.0037(19)
C2 0.016(2) 0.028(3) 0.021(2) -0.0051(19) -0.0009(16) -0.0024(19)
C4 0.028(2) 0.021(3) 0.030(2) 0.002(2) -0.0123(19) -0.004(2)
C3 0.022(2) 0.024(3) 0.026(2) -0.005(2) -0.0066(18) 0.008(2)
C1 0.019(2) 0.024(3) 0.0148(18) -0.0027(17) -0.0073(16) -0.0053(18)
C7 0.025(2) 0.021(3) 0.026(2) -0.0093(19) -0.0046(18) -0.0057(19)
C14 0.024(2) 0.025(3) 0.026(2) -0.012(2) 0.0075(17) -0.006(2)
C15 0.034(3) 0.027(3) 0.039(3) -0.018(2) 0.008(2) -0.012(2)

loop_
_atom_type_symbol
_atom_type_description
_atom_type_scat_dispersion_real
_atom_type_scat_dispersion_imag
_atom_type_scat_source
C C 0.0033 0.0016 'International Tables Vol C Tables 4.2.6.8 and 6.1.1.4'
H H 0.0000 0.0000 'International Tables Vol C Tables 4.2.6.8 and 6.1.1.4'
N N 0.0061 0.0033 'International Tables Vol C Tables 4.2.6.8 and 6.1.1.4'
Cl Cl 0.1484 0.1585 'International Tables Vol C Tables 4.2.6.8 and 6.1.1.4'
Ru Ru -1.2594 0.8363 'International Tables Vol C Tables 4.2.6.8 and 6.1.1.4'

loop_
_geom_angle_atom_site_label_1
_geom_angle_atom_site_label_2
_geom_angle_atom_site_label_3
_geom_angle
C9 Ru1 C3 116.79(17)
C9 Ru1 C2 88.53(16)
C3 Ru1 C2 38.09(17)
C9 Ru1 C6 114.97(16)
C3 Ru1 C6 80.62(17)
C2 Ru1 C6 68.53(16)
C9 Ru1 C1 87.19(15)
C3 Ru1 C1 69.27(17)
C2 Ru1 C1 38.55(16)
C6 Ru1 C1 38.09(15)
C9 Ru1 C4 154.13(17)
C3 Ru1 C4 37.45(17)
C2 Ru1 C4 67.59(17)
C6 Ru1 C4 66.60(17)
C1 Ru1 C4 80.22(16)
C9 Ru1 C5 152.49(15)
C3 Ru1 C5 66.83(17)
C2 Ru1 C5 79.81(16)
C6 Ru1 C5 37.53(17)
C1 Ru1 C5 68.17(15)
C4 Ru1 C5 35.85(17)
C9 Ru1 Cl2 96.66(10)
C3 Ru1 Cl2 91.07(12)
C2 Ru1 Cl2 121.04(12)
C6 Ru1 Cl2 147.74(12)
C1 Ru1 Cl2 159.36(13)
C4 Ru1 Cl2 87.92(12)
C5 Ru1 Cl2 110.72(12)
C9 Ru1 Cl1 84.58(11)
C3 Ru1 Cl1 158.60(13)
C2 Ru1 Cl1 151.55(12)
C6 Ru1 Cl1 89.52(12)
C1 Ru1 Cl1 113.38(12)
C4 Ru1 Cl1 121.16(13)
C5 Ru1 Cl1 93.87(12)
Cl2 Ru1 Cl1 87.21(4)
C9 N2 C10 111.4(3)
C9 N2 C12 127.5(3)
C10 N2 C12 120.9(3)
C9 N1 C11 111.3(3)
C9 N1 C8 125.1(3)
C11 N1 C8 123.4(3)
N1 C9 N2 103.7(3)
N1 C9 Ru1 119.4(3)
N2 C9 Ru1 136.8(3)
C11 C10 N2 107.0(4)
N2 C12 C13 111.9(3)
C12 C13 C14 111.4(3)
C10 C11 N1 106.6(4)
C4 C5 C6 118.7(4)
C4 C5 Ru1 71.6(3)
C6 C5 Ru1 67.2(2)
N1 C8 C7 111.1(4)
C1 C6 C5 122.1(4)
C1 C6 Ru1 71.1(2)
C5 C6 Ru1 75.2(2)
C3 C2 C1 120.1(4)
C3 C2 Ru1 70.9(2)
C1 C2 Ru1 71.0(2)
C5 C4 C3 120.4(4)
C5 C4 Ru1 72.6(3)
C3 C4 Ru1 67.7(3)
C2 C3 C4 120.5(4)
C2 C3 Ru1 71.0(3)
C4 C3 Ru1 74.9(3)
C6 C1 C2 117.9(4)
C6 C1 C7 119.2(4)
C2 C1 C7 122.3(4)
C6 C1 Ru1 70.8(2)
C2 C1 Ru1 70.5(2)
C7 C1 Ru1 122.2(3)
C8 C7 C1 110.9(3)
C15 C14 C13 113.2(4)

loop_
_geom_bond_atom_site_label_1
_geom_bond_atom_site_label_2
_geom_bond_distance
Ru1 C9 2.089(4)
Ru1 C3 2.172(4)
Ru1 C2 2.172(4)
Ru1 C6 2.174(4)
Ru1 C1 2.178(4)
Ru1 C4 2.267(5)
Ru1 C5 2.280(4)
Ru1 Cl2 2.4374(10)
Ru1 Cl1 2.4593(11)
N2 C9 1.368(5)
N2 C10 1.386(6)
N2 C12 1.487(5)
N1 C9 1.368(5)
N1 C11 1.392(5)
N1 C8 1.475(5)
C10 C11 1.350(6)
C12 C13 1.516(6)
C13 C14 1.540(6)
C5 C4 1.399(7)
C5 C6 1.436(7)
C8 C7 1.523(6)
C6 C1 1.420(6)
C2 C3 1.417(7)
C2 C1 1.436(6)
C4 C3 1.428(7)
C1 C7 1.527(6)
C14 C15 1.532(6)

loop_
_geom_torsion_atom_site_label_1
_geom_torsion_atom_site_label_2
_geom_torsion_atom_site_label_3
_geom_torsion_atom_site_label_4
_geom_torsion
C11 N1 C9 N2 1.1(4)
C8 N1 C9 N2 -174.4(4)
C11 N1 C9 Ru1 -179.8(3)
C8 N1 C9 Ru1 4.7(5)
C10 N2 C9 N1 -0.9(4)
C12 N2 C9 N1 173.0(4)
C10 N2 C9 Ru1 -179.7(3)
C12 N2 C9 Ru1 -5.8(6)
C3 Ru1 C9 N1 -103.3(3)
C2 Ru1 C9 N1 -76.8(3)
C6 Ru1 C9 N1 -11.4(4)
C1 Ru1 C9 N1 -38.3(3)
C4 Ru1 C9 N1 -98.9(4)
C5 Ru1 C9 N1 -12.4(5)
Cl2 Ru1 C9 N1 162.1(3)
Cl1 Ru1 C9 N1 75.6(3)
C3 Ru1 C9 N2 75.4(4)
C2 Ru1 C9 N2 101.9(4)
C6 Ru1 C9 N2 167.3(4)
C1 Ru1 C9 N2 140.5(4)
C4 Ru1 C9 N2 79.9(5)
C5 Ru1 C9 N2 166.3(4)
Cl2 Ru1 C9 N2 -19.2(4)
Cl1 Ru1 C9 N2 -105.7(4)
C9 N2 C10 C11 0.4(5)
C12 N2 C10 C11 -174.0(4)
C9 N2 C12 C13 -89.5(5)
C10 N2 C12 C13 83.9(5)
N2 C12 C13 C14 -171.5(4)
N2 C10 C11 N1 0.3(5)
C9 N1 C11 C10 -0.8(5)
C8 N1 C11 C10 174.7(4)
C9 Ru1 C5 C4 -132.0(4)
C3 Ru1 C5 C4 -28.1(3)
C2 Ru1 C5 C4 -65.6(3)
C6 Ru1 C5 C4 -133.5(4)
C1 Ru1 C5 C4 -104.0(3)
Cl2 Ru1 C5 C4 53.9(3)
Cl1 Ru1 C5 C4 142.3(2)
C9 Ru1 C5 C6 1.6(5)
C3 Ru1 C5 C6 105.4(3)
C2 Ru1 C5 C6 67.9(3)
C1 Ru1 C5 C6 29.5(3)
C4 Ru1 C5 C6 133.5(4)
Cl2 Ru1 C5 C6 -172.6(2)
Cl1 Ru1 C5 C6 -84.2(3)
C9 N1 C8 C7 58.5(5)
C11 N1 C8 C7 -116.4(4)
C4 C5 C6 C1 -4.3(6)
Ru1 C5 C6 C1 -55.9(3)
C4 C5 C6 Ru1 51.7(3)
C9 Ru1 C6 C1 -47.0(3)
C3 Ru1 C6 C1 68.2(3)
C2 Ru1 C6 C1 30.6(3)
C4 Ru1 C6 C1 104.6(3)
C5 Ru1 C6 C1 132.2(4)
Cl2 Ru1 C6 C1 145.2(2)
Cl1 Ru1 C6 C1 -130.8(3)
C9 Ru1 C6 C5 -179.2(2)
C3 Ru1 C6 C5 -63.9(3)
C2 Ru1 C6 C5 -101.5(3)
C1 Ru1 C6 C5 -132.2(4)
C4 Ru1 C6 C5 -27.6(3)
Cl2 Ru1 C6 C5 13.0(4)
Cl1 Ru1 C6 C5 97.0(3)
C9 Ru1 C2 C3 -139.8(3)
C6 Ru1 C2 C3 102.6(3)
C1 Ru1 C2 C3 132.9(4)
C4 Ru1 C2 C3 30.0(3)
C5 Ru1 C2 C3 65.2(3)
Cl2 Ru1 C2 C3 -42.9(3)
Cl1 Ru1 C2 C3 144.4(2)
C9 Ru1 C2 C1 87.3(3)
C3 Ru1 C2 C1 -132.9(4)
C6 Ru1 C2 C1 -30.3(3)
C4 Ru1 C2 C1 -102.9(3)
C5 Ru1 C2 C1 -67.6(3)
Cl2 Ru1 C2 C1 -175.8(2)
Cl1 Ru1 C2 C1 11.6(4)
C6 C5 C4 C3 0.1(6)
Ru1 C5 C4 C3 49.8(3)
C6 C5 C4 Ru1 -49.7(3)
C9 Ru1 C4 C5 128.1(4)
C3 Ru1 C4 C5 134.6(4)
C2 Ru1 C4 C5 104.1(3)
C6 Ru1 C4 C5 28.8(2)
C1 Ru1 C4 C5 66.1(3)
Cl2 Ru1 C4 C5 -130.9(2)
Cl1 Ru1 C4 C5 -45.4(3)
C9 Ru1 C4 C3 -6.5(5)
C2 Ru1 C4 C3 -30.5(3)
C6 Ru1 C4 C3 -105.8(3)
C1 Ru1 C4 C3 -68.6(3)
C5 Ru1 C4 C3 -134.6(4)
Cl2 Ru1 C4 C3 94.5(2)
Cl1 Ru1 C4 C3 180.0(2)
C1 C2 C3 C4 -5.2(6)
Ru1 C2 C3 C4 -58.4(4)
C1 C2 C3 Ru1 53.2(3)
C5 C4 C3 C2 4.6(6)
Ru1 C4 C3 C2 56.5(4)
C5 C4 C3 Ru1 -52.0(4)
C9 Ru1 C3 C2 46.3(3)
C6 Ru1 C3 C2 -67.0(3)
C1 Ru1 C3 C2 -29.2(2)
C4 Ru1 C3 C2 -130.5(4)
C5 Ru1 C3 C2 -103.5(3)
Cl2 Ru1 C3 C2 144.3(2)
Cl1 Ru1 C3 C2 -130.6(3)
C9 Ru1 C3 C4 176.8(2)
C2 Ru1 C3 C4 130.5(4)
C6 Ru1 C3 C4 63.5(3)
C1 Ru1 C3 C4 101.3(3)
C5 Ru1 C3 C4 27.0(2)
Cl2 Ru1 C3 C4 -85.2(2)
Cl1 Ru1 C3 C4 -0.1(5)
C5 C6 C1 C2 3.6(6)
Ru1 C6 C1 C2 -54.2(3)
C5 C6 C1 C7 174.6(4)
Ru1 C6 C1 C7 116.8(3)
C5 C6 C1 Ru1 57.8(4)
C3 C2 C1 C6 1.2(6)
Ru1 C2 C1 C6 54.4(3)
C3 C2 C1 C7 -169.6(4)
Ru1 C2 C1 C7 -116.4(4)
C3 C2 C1 Ru1 -53.2(3)
C9 Ru1 C1 C6 138.4(3)
C3 Ru1 C1 C6 -101.5(3)
C2 Ru1 C1 C6 -130.5(4)
C4 Ru1 C1 C6 -64.3(3)
C5 Ru1 C1 C6 -29.1(3)
Cl2 Ru1 C1 C6 -120.1(3)
Cl1 Ru1 C1 C6 55.5(3)
C9 Ru1 C1 C2 -91.2(3)
C3 Ru1 C1 C2 28.9(3)
C6 Ru1 C1 C2 130.5(4)
C4 Ru1 C1 C2 66.1(3)
C5 Ru1 C1 C2 101.4(3)
Cl2 Ru1 C1 C2 10.3(5)
Cl1 Ru1 C1 C2 -174.0(2)
C9 Ru1 C1 C7 25.4(3)
C3 Ru1 C1 C7 145.5(4)
C2 Ru1 C1 C7 116.6(4)
C6 Ru1 C1 C7 -113.0(5)
C4 Ru1 C1 C7 -177.3(4)
C5 Ru1 C1 C7 -142.1(4)
Cl2 Ru1 C1 C7 126.9(3)
Cl1 Ru1 C1 C7 -57.4(4)
N1 C8 C7 C1 -66.8(5)
C6 C1 C7 C8 -65.3(5)
C2 C1 C7 C8 105.3(4)
Ru1 C1 C7 C8 19.2(5)
C12 C13 C14 C15 -59.3(5)
